data_2016364
loop_
_publ_author_name
'Vuoti, Sauli'
'Haukka, Matti'
'Pursiainen, Jouni'

_publ_section_title
;
 Two isomers of Pd~2~(S~2~NC~7~H~4~)~4~
;
_journal_coeditor_code TR3019
_journal_issue 12
_journal_name_full 'Acta Crystallographica Section C'
_journal_page_first m601
_journal_page_last m603
_journal_paper_doi 10.1107/S0108270107052353
_journal_volume 63
_journal_year 2007
_chemical_formula_iupac '[Pd2 (C7 H4 N1 S2)4], C H2 Cl2'
_chemical_formula_moiety 'C28 H16 N4 Pd2 S8, C H2 Cl2'
_chemical_formula_sum 'C29 H18 Cl2 N4 Pd2 S8'
_chemical_formula_weight 962.65
_chemical_name_systematic
;
tetrakis(\m-2,3-dihydro-1,3-benzothiazole-2-thiolato)-\k^4^N:S;\k^4^S:N-
dipalladium(II)(Pd---Pd) dichloromethane solvate
;
_space_group_IT_number 2
_symmetry_cell_setting triclinic
_symmetry_space_group_name_Hall '-P 1'
_symmetry_space_group_name_H-M 'P -1'
_atom_sites_solution_hydrogens geom
_atom_sites_solution_primary direct
_atom_sites_solution_secondary difmap
_audit_creation_method SHELXL-97
_cell_angle_alpha 77.129(3)
_cell_angle_beta 86.933(5)
_cell_angle_gamma 72.384(5)
_cell_formula_units_Z 1
_cell_length_a 7.4255(4)
_cell_length_b 10.1954(9)
_cell_length_c 11.1581(9)
_cell_measurement_reflns_used 11445
_cell_measurement_temperature 100(2)
_cell_measurement_theta_max 26.35
_cell_measurement_theta_min 3.75
_cell_volume 784.80(11)
_computing_cell_refinement 'Denzo/Scalepack (Otwinowski & Minor, 1997)'
_computing_data_collection 'Collect (Bruker--Nonius, 2004)'
_computing_data_reduction 'Denzo/Scalepack (Otwinowski & Minor, 1997)'
_computing_molecular_graphics 'Diamond (Brandenburg, 2006)'
_computing_publication_material 'SHELXL97 (Sheldrick, 1997)'
_computing_structure_refinement 'SHELXL97 (Sheldrick, 1997)'
_computing_structure_solution 'SIR2002 (Burla <i>et al.</i>,  2003)'
_diffrn_ambient_temperature 100(2)
_diffrn_detector_area_resol_mean 9
_diffrn_measured_fraction_theta_full 0.978
_diffrn_measured_fraction_theta_max 0.978
_diffrn_measurement_device '95mm CCD camera on \k-goniostat'
_diffrn_measurement_device_type 'Nonius KappaCCD'
_diffrn_measurement_method '\f scans and \w scans with \k offset'
_diffrn_radiation_monochromator 'horizontally mounted graphite crystal'
_diffrn_radiation_source 'fine-focus sealed tube'
_diffrn_radiation_type MoK\a
_diffrn_radiation_wavelength 0.71073
_diffrn_reflns_av_R_equivalents 0.0000
_diffrn_reflns_av_sigmaI/netI 0.0333
_diffrn_reflns_limit_h_max 9
_diffrn_reflns_limit_h_min -9
_diffrn_reflns_limit_k_max 12
_diffrn_reflns_limit_k_min -12
_diffrn_reflns_limit_l_max 13
_diffrn_reflns_limit_l_min 0
_diffrn_reflns_number 3137
_diffrn_reflns_theta_full 26.35
_diffrn_reflns_theta_max 26.35
_diffrn_reflns_theta_min 3.75
_exptl_absorpt_coefficient_mu 1.880
_exptl_absorpt_correction_T_max 0.9286
_exptl_absorpt_correction_T_min 0.5344
_exptl_absorpt_correction_type multi-scan
_exptl_absorpt_process_details '(SADABS; Sheldrick, 2004)'
_exptl_crystal_colour orange
_exptl_crystal_density_diffrn 2.037
_exptl_crystal_density_method 'not measured'
_exptl_crystal_description block
_exptl_crystal_F_000 474
_exptl_crystal_size_max 0.38
_exptl_crystal_size_mid 0.12
_exptl_crystal_size_min 0.04
_refine_diff_density_max 1.048
_refine_diff_density_min -0.819
_refine_ls_extinction_method none
_refine_ls_goodness_of_fit_ref 1.067
_refine_ls_hydrogen_treatment constr
_refine_ls_matrix_type full
_refine_ls_number_parameters 191
_refine_ls_number_reflns 3137
_refine_ls_number_restraints 0
_refine_ls_restrained_S_all 1.067
_refine_ls_R_factor_all 0.0383
_refine_ls_R_factor_gt 0.0313
_refine_ls_shift/su_max 0.001
_refine_ls_shift/su_mean 0.000
_refine_ls_structure_factor_coef Fsqd
_refine_ls_weighting_details 'calc w=1/[\s^2^(Fo^2^)+(0.0328P)^2^+1.5712P] where P=(Fo^2^+2Fc^2^)/3'
_refine_ls_weighting_scheme calc
_refine_ls_wR_factor_gt 0.0744
_refine_ls_wR_factor_ref 0.0770
_reflns_number_gt 2736
_reflns_number_total 3137
_reflns_threshold_expression >2sigma(I)
_cod_data_source_file tr3019.cif
_cod_data_source_block I
_cod_original_cell_volume 784.80(10)
_cod_original_formula_sum 'C29 H18 N4 Cl2 Pd2 S8'
_cod_database_code 2016364
_cod_database_fobs_code 2016364

loop_
_symmetry_equiv_pos_as_xyz
'x, y, z'
'-x, -y, -z'

loop_
_atom_site_type_symbol
_atom_site_label
_atom_site_fract_x
_atom_site_fract_y
_atom_site_fract_z
_atom_site_U_iso_or_equiv
_atom_site_adp_type
_atom_site_calc_flag
_atom_site_refinement_flags
_atom_site_occupancy
Pd Pd1 0.65068(4) 0.50426(3) 0.06436(2) 0.01824(10) Uani d . 1
S S1 0.21107(12) 0.40889(10) 0.11108(8) 0.0232(2) Uani d . 1
S S2 0.17536(13) 0.71859(9) -0.04811(8) 0.0232(2) Uani d . 1
S S5 0.30623(14) 0.31432(11) 0.37445(8) 0.0293(2) Uani d . 1
S S6 0.21958(13) 0.93606(10) 0.07313(8) 0.0241(2) Uani d . 1
N N1 0.5268(4) 0.4202(3) 0.2246(2) 0.0186(6) Uani d . 1
N N2 0.4937(4) 0.7090(3) 0.0752(2) 0.0176(6) Uani d . 1
C C1 0.3670(5) 0.3893(4) 0.2267(3) 0.0232(8) Uani d . 1
C C2 0.6115(5) 0.3871(4) 0.3401(3) 0.0249(8) Uani d . 1
C C3 0.7801(6) 0.4077(4) 0.3670(3) 0.0313(9) Uani d . 1
H H3 0.8541 0.4437 0.3036 0.038 Uiso calc R 1
C C4 0.8380(6) 0.3735(5) 0.4913(4) 0.0335(9) Uani d . 1
H H4 0.9529 0.3865 0.5121 0.040 Uiso calc R 1
C C5 0.7290(6) 0.3209(5) 0.5838(3) 0.0358(10) Uani d . 1
H H5 0.7690 0.3012 0.6670 0.043 Uiso calc R 1
C C6 0.5648(6) 0.2968(5) 0.5575(4) 0.0352(9) Uani d . 1
H H6 0.4929 0.2587 0.6211 0.042 Uiso calc R 1
C C7 0.5067(5) 0.3299(4) 0.4351(3) 0.0277(8) Uani d . 1
C C8 0.3175(5) 0.7719(4) 0.0350(3) 0.0215(7) Uani d . 1
C C9 0.5635(5) 0.7916(4) 0.1331(3) 0.0219(7) Uani d . 1
C C10 0.7471(5) 0.7577(4) 0.1792(3) 0.0261(8) Uani d . 1
H H10 0.8399 0.6724 0.1716 0.031 Uiso calc R 1
C C11 0.7897(6) 0.8525(4) 0.2364(3) 0.0288(8) Uani d . 1
H H11 0.9132 0.8310 0.2693 0.035 Uiso calc R 1
C C12 0.6548(6) 0.9788(4) 0.2466(4) 0.0330(9) Uani d . 1
H H12 0.6871 1.0411 0.2875 0.040 Uiso calc R 1
C C13 0.4771(6) 1.0141(4) 0.1986(4) 0.0305(9) Uani d . 1
H H13 0.3862 1.1010 0.2042 0.037 Uiso calc R 1
C C14 0.4321(5) 0.9201(4) 0.1414(3) 0.0237(8) Uani d . 1

loop_
_atom_site_aniso_label
_atom_site_aniso_U_11
_atom_site_aniso_U_22
_atom_site_aniso_U_33
_atom_site_aniso_U_12
_atom_site_aniso_U_13
_atom_site_aniso_U_23
Pd1 0.01635(15) 0.02228(15) 0.01666(15) -0.00696(10) 0.00022(9) -0.00368(10)
S1 0.0192(5) 0.0327(5) 0.0197(4) -0.0119(4) 0.0014(3) -0.0044(4)
S2 0.0195(5) 0.0255(5) 0.0255(5) -0.0059(4) -0.0039(3) -0.0075(4)
S5 0.0280(5) 0.0420(6) 0.0208(5) -0.0180(4) 0.0040(4) -0.0032(4)
S6 0.0236(5) 0.0245(5) 0.0246(5) -0.0059(4) -0.0018(3) -0.0070(4)
N1 0.0166(15) 0.0215(15) 0.0175(14) -0.0059(11) -0.0008(11) -0.0031(11)
N2 0.0164(15) 0.0206(15) 0.0165(14) -0.0072(11) 0.0010(11) -0.0032(11)
C1 0.025(2) 0.0233(18) 0.0198(17) -0.0070(15) 0.0033(14) -0.0032(14)
C2 0.0220(19) 0.031(2) 0.0189(17) -0.0067(15) 0.0018(14) -0.0018(15)
C3 0.026(2) 0.042(2) 0.0231(19) -0.0098(17) 0.0025(15) -0.0033(17)
C4 0.025(2) 0.049(3) 0.026(2) -0.0104(18) -0.0024(15) -0.0082(18)
C5 0.034(2) 0.051(3) 0.0174(18) -0.0097(19) -0.0040(16) 0.0007(17)
C6 0.030(2) 0.048(3) 0.024(2) -0.0117(19) 0.0007(16) -0.0011(18)
C7 0.025(2) 0.037(2) 0.0216(18) -0.0108(16) -0.0004(14) -0.0028(16)
C8 0.0238(19) 0.0231(18) 0.0180(17) -0.0092(15) 0.0013(13) -0.0024(14)
C9 0.024(2) 0.0268(19) 0.0179(17) -0.0137(15) 0.0007(13) -0.0024(14)
C10 0.026(2) 0.029(2) 0.0216(18) -0.0095(16) -0.0004(14) -0.0020(15)
C11 0.030(2) 0.036(2) 0.0255(19) -0.0187(17) -0.0028(15) -0.0046(16)
C12 0.040(2) 0.037(2) 0.030(2) -0.0215(19) -0.0012(17) -0.0109(17)
C13 0.036(2) 0.030(2) 0.028(2) -0.0137(17) -0.0010(16) -0.0052(16)
C14 0.025(2) 0.031(2) 0.0178(17) -0.0134(16) -0.0005(14) -0.0040(14)

loop_
_atom_type_symbol
_atom_type_description
_atom_type_scat_dispersion_real
_atom_type_scat_dispersion_imag
_atom_type_scat_source
C C 0.0033 0.0016 'International Tables Vol C Tables 4.2.6.8 and 6.1.1.4'
H H 0.0000 0.0000 'International Tables Vol C Tables 4.2.6.8 and 6.1.1.4'
N N 0.0061 0.0033 'International Tables Vol C Tables 4.2.6.8 and 6.1.1.4'
S S 0.1246 0.1234 'International Tables Vol C Tables 4.2.6.8 and 6.1.1.4'
Cl Cl 0.1484 0.1585 'International Tables Vol C Tables 4.2.6.8 and 6.1.1.4'
Pd Pd -0.9988 1.0072 'International Tables Vol C Tables 4.2.6.8 and 6.1.1.4'

loop_
_geom_angle_atom_site_label_1
_geom_angle_atom_site_label_2
_geom_angle_atom_site_label_3
_geom_angle_site_symmetry_1
_geom_angle_site_symmetry_3
_geom_angle
N2 Pd1 N1 . . 91.17(11)
N2 Pd1 S1 . 2_665 90.07(8)
N1 Pd1 S1 . 2_665 178.75(8)
N2 Pd1 S2 . 2_665 178.73(8)
N1 Pd1 S2 . 2_665 90.06(8)
S1 Pd1 S2 2_665 2_665 88.70(3)
N2 Pd1 Pd1 . 2_665 87.25(8)
N1 Pd1 Pd1 . 2_665 87.36(8)
S1 Pd1 Pd1 2_665 2_665 92.54(3)
S2 Pd1 Pd1 2_665 2_665 92.50(3)
C1 S1 Pd1 . 2_665 104.37(12)
C8 S2 Pd1 . 2_665 104.60(13)
C7 S5 C1 . . 90.25(18)
C14 S6 C8 . . 90.27(18)
C1 N1 C2 . . 113.3(3)
C1 N1 Pd1 . . 124.3(2)
C2 N1 Pd1 . . 122.3(2)
C8 N2 C9 . . 112.7(3)
C8 N2 Pd1 . . 125.1(2)
C9 N2 Pd1 . . 122.2(2)
N1 C1 S1 . . 131.3(3)
N1 C1 S5 . . 113.2(3)
S1 C1 S5 . . 115.5(2)
C3 C2 N1 . . 126.6(3)
C3 C2 C7 . . 120.1(3)
N1 C2 C7 . . 113.4(3)
C2 C3 C4 . . 118.0(4)
C2 C3 H3 . . 121.0
C4 C3 H3 . . 121.0
C5 C4 C3 . . 120.7(4)
C5 C4 H4 . . 119.6
C3 C4 H4 . . 119.6
C6 C5 C4 . . 121.5(4)
C6 C5 H5 . . 119.2
C4 C5 H5 . . 119.2
C5 C6 C7 . . 118.1(4)
C5 C6 H6 . . 120.9
C7 C6 H6 . . 120.9
C6 C7 C2 . . 121.5(4)
C6 C7 S5 . . 128.6(3)
C2 C7 S5 . . 109.9(3)
N2 C8 S2 . . 130.3(3)
N2 C8 S6 . . 113.2(3)
S2 C8 S6 . . 116.5(2)
N2 C9 C14 . . 114.0(3)
N2 C9 C10 . . 126.2(3)
C14 C9 C10 . . 119.8(3)
C11 C10 C9 . . 118.0(4)
C11 C10 H10 . . 121.0
C9 C10 H10 . . 121.0
C10 C11 C12 . . 121.3(4)
C10 C11 H11 . . 119.3
C12 C11 H11 . . 119.3
C13 C12 C11 . . 120.9(4)
C13 C12 H12 . . 119.6
C11 C12 H12 . . 119.6
C12 C13 C14 . . 118.5(4)
C12 C13 H13 . . 120.8
C14 C13 H13 . . 120.8
C13 C14 C9 . . 121.5(3)
C13 C14 S6 . . 128.7(3)
C9 C14 S6 . . 109.8(3)

loop_
_geom_bond_atom_site_label_1
_geom_bond_atom_site_label_2
_geom_bond_site_symmetry_2
_geom_bond_distance
_geom_bond_publ_flag
Pd1 N2 . 2.087(3) yes
Pd1 N1 . 2.097(3) yes
Pd1 S1 2_665 2.2877(9) yes
Pd1 S2 2_665 2.2904(9) yes
Pd1 Pd1 2_665 2.7559(5) yes
S1 C1 . 1.718(4) yes
S1 Pd1 2_665 2.2876(9) no
S2 C8 . 1.717(4) yes
S2 Pd1 2_665 2.2904(10) no
S5 C7 . 1.732(4) yes
S5 C1 . 1.753(3) yes
S6 C14 . 1.737(4) yes
S6 C8 . 1.749(4) yes
N1 C1 . 1.314(5) yes
N1 C2 . 1.391(4) yes
N2 C8 . 1.323(5) yes
N2 C9 . 1.392(4) yes
C2 C3 . 1.389(6) ?
C2 C7 . 1.407(5) ?
C3 C4 . 1.410(5) ?
C3 H3 . 0.9500 ?
C4 C5 . 1.391(6) ?
C4 H4 . 0.9500 ?
C5 C6 . 1.372(6) ?
C5 H5 . 0.9500 ?
C6 C7 . 1.391(5) ?
C6 H6 . 0.9500 ?
C9 C14 . 1.396(5) ?
C9 C10 . 1.398(5) ?
C10 C11 . 1.386(5) ?
C10 H10 . 0.9500 ?
C11 C12 . 1.396(6) ?
C11 H11 . 0.9500 ?
C12 C13 . 1.363(6) ?
C12 H12 . 0.9500 ?
C13 C14 . 1.387(5) ?
C13 H13 . 0.9500 ?
